data_1507147
loop_
_publ_author_name
'Yuan, Feng-Quan'
'Han, Fu-She'

_publ_section_title
;
 Synthesis of Densely Substituted \a,\b,\g,\d-Dienones via the
 Pd(II)-Catalyzed Allylation, H-Migration, and Aerobic Oxidative
 \d-Hydride Elimination Cascade.
;
_journal_issue 5
_journal_name_full 'Organic letters'
_journal_page_first 1218
_journal_page_last 1221
_journal_paper_doi 10.1021/ol203444g
_journal_volume 14
_journal_year 2012
_chemical_formula_sum 'C20 H20 O2'
_chemical_formula_weight 292.36
_chemical_name_systematic
; 
 ? 
;
_space_group_IT_number 2
_symmetry_cell_setting triclinic
_symmetry_space_group_name_Hall '-P 1'
_symmetry_space_group_name_H-M 'P -1'
_atom_sites_solution_hydrogens geom
_atom_sites_solution_primary direct
_atom_sites_solution_secondary difmap
_audit_creation_method SHELXL-97
_cell_angle_alpha 89.867(2)
_cell_angle_beta 75.200(2)
_cell_angle_gamma 89.933(2)
_cell_formula_units_Z 4
_cell_length_a 11.1927(15)
_cell_length_b 11.6453(16)
_cell_length_c 13.0994(18)
_cell_measurement_reflns_used 1602
_cell_measurement_temperature 293(2)
_cell_measurement_theta_max 20.20
_cell_measurement_theta_min 2.37
_cell_volume 1650.8(4)
_computing_cell_refinement 'Bruker SMART'
_computing_data_collection 'Bruker SMART'
_computing_data_reduction 'Bruker SAINT'
_computing_molecular_graphics 'Bruker SHELXTL'
_computing_publication_material 'Bruker SHELXTL'
_computing_structure_refinement 'SHELXL-97 (Sheldrick, 1997)'
_computing_structure_solution 'SHELXS-97 (Sheldrick, 1990)'
_diffrn_ambient_temperature 293(2)
_diffrn_measured_fraction_theta_full 0.984
_diffrn_measured_fraction_theta_max 0.984
_diffrn_measurement_device_type 'Bruker APEX CCD'
_diffrn_measurement_method 'phi and omega scans'
_diffrn_radiation_monochromator graphite
_diffrn_radiation_source 'fine-focus sealed tube'
_diffrn_radiation_type MoK\a
_diffrn_radiation_wavelength 0.71073
_diffrn_reflns_av_R_equivalents 0.0235
_diffrn_reflns_av_sigmaI/netI 0.0475
_diffrn_reflns_limit_h_max 13
_diffrn_reflns_limit_h_min -13
_diffrn_reflns_limit_k_max 12
_diffrn_reflns_limit_k_min -13
_diffrn_reflns_limit_l_max 9
_diffrn_reflns_limit_l_min -15
_diffrn_reflns_number 9806
_diffrn_reflns_theta_full 25.03
_diffrn_reflns_theta_max 25.03
_diffrn_reflns_theta_min 1.61
_exptl_absorpt_coefficient_mu 0.075
_exptl_absorpt_correction_T_max 0.9896
_exptl_absorpt_correction_T_min 0.9730
_exptl_absorpt_correction_type multi-scan
_exptl_absorpt_process_details '(SADABS; Sheldrick, 1996)'
_exptl_crystal_colour colorless
_exptl_crystal_density_diffrn 1.176
_exptl_crystal_density_method 'not measured'
_exptl_crystal_description block
_exptl_crystal_F_000 624
_exptl_crystal_size_max 0.37
_exptl_crystal_size_mid 0.25
_exptl_crystal_size_min 0.14
_refine_diff_density_max 0.186
_refine_diff_density_min -0.172
_refine_diff_density_rms 0.033
_refine_ls_extinction_method none
_refine_ls_goodness_of_fit_ref 1.019
_refine_ls_hydrogen_treatment constr
_refine_ls_matrix_type full
_refine_ls_number_parameters 403
_refine_ls_number_reflns 5738
_refine_ls_number_restraints 0
_refine_ls_restrained_S_all 1.019
_refine_ls_R_factor_all 0.1165
_refine_ls_R_factor_gt 0.0662
_refine_ls_shift/su_max 0.005
_refine_ls_shift/su_mean 0.000
_refine_ls_structure_factor_coef Fsqd
_refine_ls_weighting_details 'calc w=1/[\s^2^(Fo^2^)+(0.0771P)^2^+0.2494P] where P=(Fo^2^+2Fc^2^)/3'
_refine_ls_weighting_scheme calc
_refine_ls_wR_factor_gt 0.1514
_refine_ls_wR_factor_ref 0.1818
_reflns_number_gt 3376
_reflns_number_total 5738
_reflns_threshold_expression >2sigma(I)
_cod_data_source_file ol203444g_si_003.cif
_cod_data_source_block v164
_cod_depositor_comments
;
The following automatic conversions were performed:

'_symmetry_cell_setting' value 'Triclinic' changed to 'triclinic'
according to /home/saulius/struct/CIF-dictionaries/cif_core.dic
dictionary named 'cif_core.dic' version 2.4.1 from 2010-06-29.

Automatic conversion script
Id: cif_fix_values 1715 2011-07-08 13:25:40Z adriana 
;
_cod_original_sg_symbol_H-M P-1
_cod_database_code 1507147

loop_
_symmetry_equiv_pos_as_xyz
'x, y, z'
'-x, -y, -z'

loop_
_atom_site_label
_atom_site_type_symbol
_atom_site_fract_x
_atom_site_fract_y
_atom_site_fract_z
_atom_site_U_iso_or_equiv
_atom_site_adp_type
_atom_site_occupancy
_atom_site_symmetry_multiplicity
_atom_site_calc_flag
_atom_site_refinement_flags
C1 C 0.4995(2) 0.6270(2) 0.6390(2) 0.0541(7) Uani 1 1 d .
C2 C 0.3748(3) 0.6540(2) 0.6616(2) 0.0676(8) Uani 1 1 d .
H2 H 0.3218 0.6248 0.7228 0.081 Uiso 1 1 calc R
C3 C 0.3271(3) 0.7230(3) 0.5958(3) 0.0858(10) Uani 1 1 d .
H3 H 0.2428 0.7386 0.6125 0.103 Uiso 1 1 calc R
C4 C 0.4028(4) 0.7685(3) 0.5063(3) 0.0918(11) Uani 1 1 d .
H4 H 0.3706 0.8149 0.4619 0.110 Uiso 1 1 calc R
C5 C 0.5271(4) 0.7449(3) 0.4826(3) 0.0917(11) Uani 1 1 d .
H5 H 0.5793 0.7760 0.4220 0.110 Uiso 1 1 calc R
C6 C 0.5755(3) 0.6755(3) 0.5480(2) 0.0751(9) Uani 1 1 d .
H6 H 0.6600 0.6610 0.5310 0.090 Uiso 1 1 calc R
C7 C 0.5483(2) 0.5494(2) 0.7090(2) 0.0510(6) Uani 1 1 d .
C8 C 0.4818(2) 0.5519(2) 0.82399(19) 0.0490(6) Uani 1 1 d .
C9 C 0.3975(2) 0.4664(3) 0.8682(2) 0.0618(8) Uani 1 1 d .
C10 C 0.3746(3) 0.3641(3) 0.8089(3) 0.0954(11) Uani 1 1 d .
H10A H 0.4201 0.2999 0.8258 0.143 Uiso 1 1 calc R
H10B H 0.4010 0.3795 0.7345 0.143 Uiso 1 1 calc R
H10C H 0.2880 0.3466 0.8281 0.143 Uiso 1 1 calc R
C11 C 0.4986(2) 0.6444(2) 0.8884(2) 0.0580(7) Uani 1 1 d .
C12 C 0.5925(3) 0.7344(3) 0.8478(3) 0.0820(9) Uani 1 1 d .
H12A H 0.5991 0.7837 0.9048 0.123 Uiso 1 1 calc R
H12B H 0.5683 0.7789 0.7947 0.123 Uiso 1 1 calc R
H12C H 0.6711 0.6989 0.8178 0.123 Uiso 1 1 calc R
C13 C 0.6443(2) 0.4801(2) 0.6711(2) 0.0604(7) Uani 1 1 d .
H13 H 0.6777 0.4824 0.5984 0.072 Uiso 1 1 calc R
C14 C 0.7047(2) 0.3995(2) 0.7310(2) 0.0687(8) Uani 1 1 d .
H14A H 0.6898 0.3212 0.7125 0.082 Uiso 1 1 calc R
H14B H 0.6682 0.4091 0.8060 0.082 Uiso 1 1 calc R
C15 C 0.8428(2) 0.4203(2) 0.7075(2) 0.0607(7) Uani 1 1 d .
C16 C 0.8935(3) 0.4922(3) 0.7679(2) 0.0738(9) Uani 1 1 d .
H16 H 0.8421 0.5276 0.8265 0.089 Uiso 1 1 calc R
C17 C 1.0190(3) 0.5134(3) 0.7439(3) 0.0814(9) Uani 1 1 d .
H17 H 1.0509 0.5619 0.7867 0.098 Uiso 1 1 calc R
C18 C 1.0959(3) 0.4640(3) 0.6585(3) 0.0878(10) Uani 1 1 d .
H18 H 1.1802 0.4795 0.6410 0.105 Uiso 1 1 calc R
C19 C 1.0473(3) 0.3917(4) 0.5994(3) 0.1236(17) Uani 1 1 d .
H19 H 1.0993 0.3562 0.5413 0.148 Uiso 1 1 calc R
C20 C 0.9222(3) 0.3693(3) 0.6233(3) 0.1003(13) Uani 1 1 d .
H20 H 0.8916 0.3186 0.5814 0.120 Uiso 1 1 calc R
C21 C 0.9928(2) 0.8537(2) 0.8753(2) 0.0552(7) Uani 1 1 d .
C22 C 1.1183(3) 0.8401(3) 0.8674(2) 0.0733(9) Uani 1 1 d .
H22 H 1.1747 0.8889 0.8236 0.088 Uiso 1 1 calc R
C23 C 1.1609(3) 0.7561(3) 0.9230(3) 0.0834(10) Uani 1 1 d .
H23 H 1.2451 0.7503 0.9179 0.100 Uiso 1 1 calc R
C24 C 1.0810(3) 0.6810(3) 0.9857(3) 0.0855(10) Uani 1 1 d .
H24 H 1.1103 0.6240 1.0230 0.103 Uiso 1 1 calc R
C25 C 0.9570(3) 0.6905(3) 0.9930(2) 0.0815(10) Uani 1 1 d .
H25 H 0.9021 0.6390 1.0347 0.098 Uiso 1 1 calc R
C26 C 0.9131(3) 0.7759(3) 0.9392(2) 0.0681(8) Uani 1 1 d .
H26 H 0.8286 0.7816 0.9458 0.082 Uiso 1 1 calc R
C27 C 0.9483(2) 0.9470(2) 0.8165(2) 0.0551(7) Uani 1 1 d .
C28 C 1.0266(2) 0.9721(2) 0.7078(2) 0.0591(7) Uani 1 1 d .
C29 C 1.1057(3) 1.0650(3) 0.6880(3) 0.0806(9) Uani 1 1 d .
C30 C 1.1159(3) 1.1500(3) 0.7692(3) 0.1140(14) Uani 1 1 d .
H30A H 1.1995 1.1772 0.7550 0.171 Uiso 1 1 calc R
H30B H 1.0933 1.1145 0.8376 0.171 Uiso 1 1 calc R
H30C H 1.0615 1.2134 0.7675 0.171 Uiso 1 1 calc R
C31 C 1.0234(3) 0.8959(3) 0.6238(2) 0.0685(8) Uani 1 1 d .
C32 C 0.9367(3) 0.7971(3) 0.6392(3) 0.0874(10) Uani 1 1 d .
H32A H 0.9051 0.7888 0.5780 0.131 Uiso 1 1 calc R
H32B H 0.8694 0.8104 0.7001 0.131 Uiso 1 1 calc R
H32C H 0.9795 0.7282 0.6493 0.131 Uiso 1 1 calc R
C33 C 0.8452(3) 1.0052(2) 0.8591(2) 0.0687(8) Uani 1 1 d .
H33 H 0.8034 0.9846 0.9275 0.082 Uiso 1 1 calc R
C34 C 0.7891(3) 1.0997(3) 0.8095(3) 0.0766(9) Uani 1 1 d .
H34A H 0.8460 1.1215 0.7432 0.092 Uiso 1 1 calc R
H34B H 0.7765 1.1661 0.8556 0.092 Uiso 1 1 calc R
C35 C 0.6671(2) 1.0654(2) 0.7892(2) 0.0583(7) Uani 1 1 d .
C36 C 0.6645(3) 1.0159(3) 0.6950(3) 0.0775(9) Uani 1 1 d .
H36 H 0.7386 1.0054 0.6441 0.093 Uiso 1 1 calc R
C37 C 0.5574(5) 0.9817(3) 0.6732(4) 0.1071(13) Uani 1 1 d .
H37 H 0.5592 0.9483 0.6084 0.129 Uiso 1 1 calc R
C38 C 0.4509(4) 0.9959(4) 0.7441(5) 0.1176(16) Uani 1 1 d .
H38 H 0.3783 0.9727 0.7283 0.141 Uiso 1 1 calc R
C39 C 0.4454(4) 1.0438(4) 0.8399(4) 0.1238(17) Uani 1 1 d .
H39 H 0.3700 1.0530 0.8895 0.149 Uiso 1 1 calc R
C40 C 0.5571(3) 1.0795(3) 0.8624(3) 0.0947(11) Uani 1 1 d .
H40 H 0.5553 1.1125 0.9273 0.114 Uiso 1 1 calc R
O1 O 0.33236(19) 0.4712(2) 0.96559(16) 0.0823(7) Uani 1 1 d .
H1 H 0.3553 0.5259 0.9951 0.123 Uiso 1 1 calc R
O2 O 0.43484(18) 0.65287(18) 0.98482(15) 0.0794(6) Uani 1 1 d .
O3 O 1.1778(2) 1.0837(2) 0.5940(2) 0.1132(9) Uani 1 1 d .
H3A H 1.1652 1.0347 0.5531 0.170 Uiso 1 1 calc R
O4 O 1.0948(2) 0.9104(2) 0.53176(16) 0.0970(8) Uani 1 1 d .

loop_
_atom_site_aniso_label
_atom_site_aniso_U_11
_atom_site_aniso_U_22
_atom_site_aniso_U_33
_atom_site_aniso_U_23
_atom_site_aniso_U_13
_atom_site_aniso_U_12
C1 0.0553(16) 0.0577(16) 0.0496(16) -0.0001(13) -0.0141(13) -0.0012(13)
C2 0.0579(17) 0.077(2) 0.070(2) 0.0121(16) -0.0203(15) -0.0007(15)
C3 0.076(2) 0.091(2) 0.102(3) 0.014(2) -0.044(2) 0.0069(18)
C4 0.120(3) 0.089(2) 0.081(3) 0.019(2) -0.053(2) 0.002(2)
C5 0.120(3) 0.096(3) 0.057(2) 0.0191(18) -0.019(2) 0.002(2)
C6 0.075(2) 0.088(2) 0.0565(19) 0.0119(17) -0.0067(16) 0.0066(17)
C7 0.0427(14) 0.0571(16) 0.0515(16) 0.0031(13) -0.0092(12) -0.0038(12)
C8 0.0419(14) 0.0569(16) 0.0475(16) 0.0049(13) -0.0100(11) 0.0026(12)
C9 0.0485(16) 0.074(2) 0.0619(19) 0.0099(15) -0.0114(14) 0.0040(14)
C10 0.083(2) 0.084(2) 0.110(3) 0.002(2) -0.009(2) -0.0293(19)
C11 0.0535(16) 0.0647(18) 0.0590(19) 0.0022(15) -0.0198(14) 0.0143(14)
C12 0.090(2) 0.067(2) 0.095(2) -0.0051(17) -0.0348(19) -0.0084(18)
C13 0.0546(16) 0.0694(18) 0.0522(17) 0.0048(14) -0.0045(13) 0.0051(14)
C14 0.0616(18) 0.0706(19) 0.068(2) 0.0069(15) -0.0055(14) 0.0129(15)
C15 0.0577(17) 0.0605(17) 0.0606(18) 0.0048(15) -0.0089(14) 0.0134(14)
C16 0.084(2) 0.069(2) 0.063(2) -0.0074(16) -0.0076(17) 0.0132(17)
C17 0.090(2) 0.075(2) 0.085(2) -0.0119(18) -0.032(2) -0.0035(19)
C18 0.061(2) 0.102(3) 0.098(3) -0.017(2) -0.0170(19) -0.0028(18)
C19 0.059(2) 0.173(4) 0.127(3) -0.084(3) 0.000(2) 0.004(2)
C20 0.061(2) 0.136(3) 0.099(3) -0.062(2) -0.0102(18) 0.003(2)
C21 0.0494(15) 0.0687(17) 0.0469(16) -0.0027(13) -0.0112(12) 0.0032(13)
C22 0.0528(17) 0.092(2) 0.076(2) 0.0126(17) -0.0179(15) 0.0008(16)
C23 0.0571(19) 0.112(3) 0.085(2) 0.004(2) -0.0238(17) 0.0197(19)
C24 0.093(3) 0.096(3) 0.068(2) 0.0111(19) -0.0204(19) 0.027(2)
C25 0.077(2) 0.089(2) 0.071(2) 0.0163(18) -0.0036(17) 0.0094(18)
C26 0.0531(16) 0.084(2) 0.0640(19) 0.0062(16) -0.0091(14) 0.0067(15)
C27 0.0500(15) 0.0592(16) 0.0574(18) -0.0059(13) -0.0161(13) -0.0014(13)
C28 0.0521(16) 0.0672(18) 0.0582(18) 0.0058(15) -0.0148(14) -0.0018(14)
C29 0.062(2) 0.083(2) 0.097(3) 0.015(2) -0.0204(19) -0.0085(17)
C30 0.105(3) 0.097(3) 0.149(4) -0.003(3) -0.049(3) -0.036(2)
C31 0.0712(19) 0.077(2) 0.057(2) 0.0045(16) -0.0162(16) 0.0173(16)
C32 0.105(3) 0.081(2) 0.082(2) -0.0189(18) -0.034(2) -0.002(2)
C33 0.0609(17) 0.075(2) 0.069(2) -0.0002(16) -0.0143(15) 0.0048(15)
C34 0.071(2) 0.0671(19) 0.094(2) 0.0013(17) -0.0269(18) 0.0069(16)
C35 0.0594(17) 0.0488(15) 0.0633(19) 0.0063(13) -0.0097(14) 0.0106(13)
C36 0.080(2) 0.084(2) 0.067(2) 0.0100(18) -0.0161(17) 0.0045(18)
C37 0.130(4) 0.093(3) 0.116(4) 0.016(2) -0.064(3) -0.009(3)
C38 0.083(3) 0.106(3) 0.171(5) 0.039(3) -0.044(3) -0.020(3)
C39 0.063(3) 0.143(4) 0.142(4) 0.029(3) 0.017(3) 0.016(3)
C40 0.079(2) 0.105(3) 0.085(3) -0.005(2) 0.006(2) 0.024(2)
O1 0.0619(13) 0.1070(19) 0.0675(14) 0.0200(12) 0.0023(11) 0.0001(12)
O2 0.0808(14) 0.1056(17) 0.0510(13) -0.0139(11) -0.0153(11) 0.0260(12)
O3 0.0825(16) 0.128(2) 0.114(2) 0.0424(17) 0.0015(16) -0.0205(16)
O4 0.1009(17) 0.129(2) 0.0526(14) 0.0065(13) -0.0040(12) 0.0242(15)

loop_
_atom_type_symbol
_atom_type_description
_atom_type_scat_dispersion_real
_atom_type_scat_dispersion_imag
_atom_type_scat_source
C C 0.0033 0.0016 'International Tables Vol C Tables 4.2.6.8 and 6.1.1.4'
H H 0.0000 0.0000 'International Tables Vol C Tables 4.2.6.8 and 6.1.1.4'
O O 0.0106 0.0060 'International Tables Vol C Tables 4.2.6.8 and 6.1.1.4'

loop_
_geom_angle_atom_site_label_1
_geom_angle_atom_site_label_2
_geom_angle_atom_site_label_3
_geom_angle
C2 C1 C6 116.8(3)
C2 C1 C7 120.9(2)
C6 C1 C7 122.2(2)
C3 C2 C1 121.8(3)
C3 C2 H2 119.1
C1 C2 H2 119.1
C4 C3 C2 120.5(3)
C4 C3 H3 119.8
C2 C3 H3 119.8
C3 C4 C5 119.2(3)
C3 C4 H4 120.4
C5 C4 H4 120.4
C4 C5 C6 120.7(3)
C4 C5 H5 119.7
C6 C5 H5 119.7
C5 C6 C1 121.0(3)
C5 C6 H6 119.5
C1 C6 H6 119.5
C13 C7 C1 121.7(2)
C13 C7 C8 122.2(2)
C1 C7 C8 116.2(2)
C9 C8 C11 118.5(2)
C9 C8 C7 120.8(2)
C11 C8 C7 120.6(2)
O1 C9 C8 121.8(3)
O1 C9 C10 115.0(3)
C8 C9 C10 123.2(3)
C9 C10 H10A 109.5
C9 C10 H10B 109.5
H10A C10 H10B 109.5
C9 C10 H10C 109.5
H10A C10 H10C 109.5
H10B C10 H10C 109.5
O2 C11 C8 121.5(3)
O2 C11 C12 117.5(3)
C8 C11 C12 121.1(3)
C11 C12 H12A 109.5
C11 C12 H12B 109.5
H12A C12 H12B 109.5
C11 C12 H12C 109.5
H12A C12 H12C 109.5
H12B C12 H12C 109.5
C7 C13 C14 127.9(2)
C7 C13 H13 116.1
C14 C13 H13 116.1
C13 C14 C15 111.6(2)
C13 C14 H14A 109.3
C15 C14 H14A 109.3
C13 C14 H14B 109.3
C15 C14 H14B 109.3
H14A C14 H14B 108.0
C20 C15 C16 117.0(3)
C20 C15 C14 120.9(3)
C16 C15 C14 122.1(3)
C15 C16 C17 121.7(3)
C15 C16 H16 119.2
C17 C16 H16 119.2
C18 C17 C16 120.4(3)
C18 C17 H17 119.8
C16 C17 H17 119.8
C19 C18 C17 118.4(3)
C19 C18 H18 120.8
C17 C18 H18 120.8
C18 C19 C20 121.6(3)
C18 C19 H19 119.2
C20 C19 H19 119.2
C15 C20 C19 121.0(3)
C15 C20 H20 119.5
C19 C20 H20 119.5
C22 C21 C26 116.8(3)
C22 C21 C27 120.6(3)
C26 C21 C27 122.6(2)
C23 C22 C21 121.4(3)
C23 C22 H22 119.3
C21 C22 H22 119.3
C24 C23 C22 120.8(3)
C24 C23 H23 119.6
C22 C23 H23 119.6
C23 C24 C25 119.1(3)
C23 C24 H24 120.5
C25 C24 H24 120.5
C24 C25 C26 120.6(3)
C24 C25 H25 119.7
C26 C25 H25 119.7
C25 C26 C21 121.3(3)
C25 C26 H26 119.4
C21 C26 H26 119.4
C33 C27 C21 121.5(2)
C33 C27 C28 122.2(3)
C21 C27 C28 116.2(2)
C29 C28 C31 119.1(3)
C29 C28 C27 121.5(3)
C31 C28 C27 119.3(3)
O3 C29 C28 121.2(3)
O3 C29 C30 115.1(3)
C28 C29 C30 123.6(3)
C29 C30 H30A 109.5
C29 C30 H30B 109.5
H30A C30 H30B 109.5
C29 C30 H30C 109.5
H30A C30 H30C 109.5
H30B C30 H30C 109.5
O4 C31 C28 121.1(3)
O4 C31 C32 117.3(3)
C28 C31 C32 121.6(3)
C31 C32 H32A 109.5
C31 C32 H32B 109.5
H32A C32 H32B 109.5
C31 C32 H32C 109.5
H32A C32 H32C 109.5
H32B C32 H32C 109.5
C27 C33 C34 127.4(3)
C27 C33 H33 116.3
C34 C33 H33 116.3
C33 C34 C35 112.4(2)
C33 C34 H34A 109.1
C35 C34 H34A 109.1
C33 C34 H34B 109.1
C35 C34 H34B 109.1
H34A C34 H34B 107.9
C40 C35 C36 117.5(3)
C40 C35 C34 122.6(3)
C36 C35 C34 119.9(3)
C37 C36 C35 122.4(3)
C37 C36 H36 118.8
C35 C36 H36 118.8
C38 C37 C36 120.0(4)
C38 C37 H37 120.0
C36 C37 H37 120.0
C37 C38 C39 121.4(4)
C37 C38 H38 119.3
C39 C38 H38 119.3
C38 C39 C40 118.5(4)
C38 C39 H39 120.7
C40 C39 H39 120.7
C35 C40 C39 120.3(4)
C35 C40 H40 119.9
C39 C40 H40 119.9
C9 O1 H1 109.5
C29 O3 H3A 109.5

loop_
_geom_bond_atom_site_label_1
_geom_bond_atom_site_label_2
_geom_bond_distance
C1 C2 1.388(3)
C1 C6 1.394(4)
C1 C7 1.485(4)
C2 C3 1.380(4)
C2 H2 0.9300
C3 C4 1.365(4)
C3 H3 0.9300
C4 C5 1.374(5)
C4 H4 0.9300
C5 C6 1.383(4)
C5 H5 0.9300
C6 H6 0.9300
C7 C13 1.334(3)
C7 C8 1.500(3)
C8 C9 1.392(3)
C8 C11 1.412(4)
C9 O1 1.299(3)
C9 C10 1.481(4)
C10 H10A 0.9600
C10 H10B 0.9600
C10 H10C 0.9600
C11 O2 1.286(3)
C11 C12 1.484(4)
C12 H12A 0.9600
C12 H12B 0.9600
C12 H12C 0.9600
C13 C14 1.489(4)
C13 H13 0.9300
C14 C15 1.517(4)
C14 H14A 0.9700
C14 H14B 0.9700
C15 C20 1.364(4)
C15 C16 1.373(4)
C16 C17 1.381(4)
C16 H16 0.9300
C17 C18 1.354(4)
C17 H17 0.9300
C18 C19 1.351(5)
C18 H18 0.9300
C19 C20 1.379(4)
C19 H19 0.9300
C20 H20 0.9300
C21 C22 1.391(4)
C21 C26 1.391(4)
C21 C27 1.487(4)
C22 C23 1.374(4)
C22 H22 0.9300
C23 C24 1.365(4)
C23 H23 0.9300
C24 C25 1.371(4)
C24 H24 0.9300
C25 C26 1.378(4)
C25 H25 0.9300
C26 H26 0.9300
C27 C33 1.332(3)
C27 C28 1.497(3)
C28 C29 1.381(4)
C28 C31 1.422(4)
C29 O3 1.306(4)
C29 C30 1.480(5)
C30 H30A 0.9600
C30 H30B 0.9600
C30 H30C 0.9600
C31 O4 1.276(3)
C31 C32 1.486(4)
C32 H32A 0.9600
C32 H32B 0.9600
C32 H32C 0.9600
C33 C34 1.494(4)
C33 H33 0.9300
C34 C35 1.511(4)
C34 H34A 0.9700
C34 H34B 0.9700
C35 C40 1.363(4)
C35 C36 1.370(4)
C36 C37 1.362(5)
C36 H36 0.9300
C37 C38 1.321(6)
C37 H37 0.9300
C38 C39 1.361(6)
C38 H38 0.9300
C39 C40 1.419(6)
C39 H39 0.9300
C40 H40 0.9300
O1 H1 0.8200
O3 H3A 0.8200

loop_
_geom_hbond_atom_site_label_D
_geom_hbond_atom_site_label_H
_geom_hbond_atom_site_label_A
_geom_hbond_distance_DH
_geom_hbond_distance_HA
_geom_hbond_distance_DA
_geom_hbond_angle_DHA
O1 H1 O2 0.82 1.71 2.451(3) 148.5
O3 H3A O4 0.82 1.71 2.449(4) 149.6

loop_
_geom_torsion_atom_site_label_1
_geom_torsion_atom_site_label_2
_geom_torsion_atom_site_label_3
_geom_torsion_atom_site_label_4
_geom_torsion
C6 C1 C2 C3 1.8(4)
C7 C1 C2 C3 -177.9(3)
C1 C2 C3 C4 -1.0(5)
C2 C3 C4 C5 -0.1(5)
C3 C4 C5 C6 0.4(6)
C4 C5 C6 C1 0.5(5)
C2 C1 C6 C5 -1.5(4)
C7 C1 C6 C5 178.2(3)
C2 C1 C7 C13 147.8(3)
C6 C1 C7 C13 -31.9(4)
C2 C1 C7 C8 -31.1(4)
C6 C1 C7 C8 149.3(3)
C13 C7 C8 C9 -77.8(3)
C1 C7 C8 C9 101.0(3)
C13 C7 C8 C11 105.7(3)
C1 C7 C8 C11 -75.5(3)
C11 C8 C9 O1 1.7(4)
C7 C8 C9 O1 -174.9(2)
C11 C8 C9 C10 -178.5(3)
C7 C8 C9 C10 4.9(4)
C9 C8 C11 O2 -2.5(4)
C7 C8 C11 O2 174.2(2)
C9 C8 C11 C12 176.2(2)
C7 C8 C11 C12 -7.2(4)
C1 C7 C13 C14 178.9(3)
C8 C7 C13 C14 -2.3(4)
C7 C13 C14 C15 -126.4(3)
C13 C14 C15 C20 -86.3(4)
C13 C14 C15 C16 92.4(3)
C20 C15 C16 C17 0.9(5)
C14 C15 C16 C17 -177.9(3)
C15 C16 C17 C18 0.7(5)
C16 C17 C18 C19 -1.6(6)
C17 C18 C19 C20 1.1(7)
C16 C15 C20 C19 -1.4(6)
C14 C15 C20 C19 177.4(4)
C18 C19 C20 C15 0.5(7)
C26 C21 C22 C23 -2.1(4)
C27 C21 C22 C23 178.5(3)
C21 C22 C23 C24 1.9(5)
C22 C23 C24 C25 -0.2(5)
C23 C24 C25 C26 -1.0(5)
C24 C25 C26 C21 0.7(5)
C22 C21 C26 C25 0.8(4)
C27 C21 C26 C25 -179.8(3)
C22 C21 C27 C33 -141.3(3)
C26 C21 C27 C33 39.3(4)
C22 C21 C27 C28 38.0(4)
C26 C21 C27 C28 -141.4(3)
C33 C27 C28 C29 77.7(4)
C21 C27 C28 C29 -101.6(3)
C33 C27 C28 C31 -105.0(3)
C21 C27 C28 C31 75.6(3)
C31 C28 C29 O3 -0.4(4)
C27 C28 C29 O3 176.9(3)
C31 C28 C29 C30 179.6(3)
C27 C28 C29 C30 -3.1(5)
C29 C28 C31 O4 2.0(4)
C27 C28 C31 O4 -175.3(2)
C29 C28 C31 C32 -177.5(3)
C27 C28 C31 C32 5.1(4)
C21 C27 C33 C34 -179.5(3)
C28 C27 C33 C34 1.2(5)
C27 C33 C34 C35 112.8(3)
C33 C34 C35 C40 88.7(3)
C33 C34 C35 C36 -89.9(3)
C40 C35 C36 C37 0.2(5)
C34 C35 C36 C37 178.9(3)
C35 C36 C37 C38 0.1(6)
C36 C37 C38 C39 -0.5(7)
C37 C38 C39 C40 0.4(7)
C36 C35 C40 C39 -0.2(5)
C34 C35 C40 C39 -178.8(3)
C38 C39 C40 C35 -0.1(6)

loop_
_cod_related_entry_id
_cod_related_entry_code
_cod_related_entry_database
1 30651785 ChemSpider
